data_7221633
loop_
_publ_author_name
'Madabhushi, Sridhar'
'Kurva, Srinivas'
'Sriramoju, Vinodkumar'
'Nanubolu, Jagadeesh babu'
'Cirandur, Suresh Reddy'

_publ_section_title
;
 Efficient synthesis of polyfunctionalized thiophene-2,3-diones and
 thiophen-3(2H)-ones using \b-oxodithioesters
;
_journal_name_full 'RSC Adv.'
_journal_paper_doi 10.1039/C5RA11629E
_journal_year 2015
_chemical_formula_moiety 'C12 H9 Cl O2 S2'
_chemical_formula_sum 'C12 H9 Cl O2 S2'
_chemical_formula_weight 284.76
_chemical_name_systematic
;
4-(4-chlorobenzoyl)-5-(methylthio)-thiophen-2(2H)-one
;
_space_group_IT_number 14
_symmetry_cell_setting monoclinic
_symmetry_space_group_name_Hall '-P 2ybc'
_symmetry_space_group_name_H-M 'P 1 21/c 1'
_atom_sites_solution_hydrogens geom
_atom_sites_solution_primary direct
_atom_sites_solution_secondary difmap
_audit_creation_method SHELXL-97
_audit_update_record
;
2015-05-26 deposited with the CCDC.
2015-07-23 downloaded from the CCDC.
;
_cell_angle_alpha 90.00
_cell_angle_beta 106.1680(10)
_cell_angle_gamma 90.00
_cell_formula_units_Z 4
_cell_length_a 12.2624(8)
_cell_length_b 13.4433(9)
_cell_length_c 7.9968(5)
_cell_measurement_reflns_used 9189
_cell_measurement_temperature 293(2)
_cell_measurement_theta_max 28.20
_cell_measurement_theta_min 2.30
_cell_volume 1266.11(14)
_computing_cell_refinement 'Bruker SMART'
_computing_data_collection 'Bruker SMART'
_computing_data_reduction 'Bruker SAINT'
_computing_molecular_graphics 'Bruker SHELXTL'
_computing_publication_material 'Bruker SHELXTL'
_computing_structure_refinement 'SHELXL-97 (Sheldrick, 1997)'
_computing_structure_solution 'SHELXS-97 (Sheldrick, 1990)'
_diffrn_ambient_temperature 293(2)
_diffrn_measured_fraction_theta_full 1.000
_diffrn_measured_fraction_theta_max 1.000
_diffrn_measurement_device_type 'CCD area detector'
_diffrn_measurement_method 'phi and omega scans'
_diffrn_radiation_monochromator graphite
_diffrn_radiation_source 'fine-focus sealed tube'
_diffrn_radiation_type MoK\a
_diffrn_radiation_wavelength 0.71073
_diffrn_reflns_av_R_equivalents 0.0203
_diffrn_reflns_av_sigmaI/netI 0.0137
_diffrn_reflns_limit_h_max 14
_diffrn_reflns_limit_h_min -14
_diffrn_reflns_limit_k_max 15
_diffrn_reflns_limit_k_min -15
_diffrn_reflns_limit_l_max 9
_diffrn_reflns_limit_l_min -9
_diffrn_reflns_number 11867
_diffrn_reflns_theta_full 24.99
_diffrn_reflns_theta_max 24.99
_diffrn_reflns_theta_min 2.30
_exptl_absorpt_coefficient_mu 0.616
_exptl_absorpt_correction_T_max 0.8367
_exptl_absorpt_correction_T_min 0.7689
_exptl_absorpt_correction_type multi-scan
_exptl_absorpt_process_details 'Bruker AXS SADABS program'
_exptl_crystal_colour red
_exptl_crystal_density_diffrn 1.494
_exptl_crystal_density_method 'not measured'
_exptl_crystal_description block
_exptl_crystal_F_000 584
_exptl_crystal_size_max 0.45
_exptl_crystal_size_mid 0.32
_exptl_crystal_size_min 0.30
_refine_diff_density_max 0.311
_refine_diff_density_min -0.374
_refine_diff_density_rms 0.063
_refine_ls_extinction_method none
_refine_ls_goodness_of_fit_ref 1.054
_refine_ls_hydrogen_treatment constr
_refine_ls_matrix_type full
_refine_ls_number_parameters 155
_refine_ls_number_reflns 2225
_refine_ls_number_restraints 0
_refine_ls_restrained_S_all 1.054
_refine_ls_R_factor_all 0.0368
_refine_ls_R_factor_gt 0.0354
_refine_ls_shift/su_max 0.001
_refine_ls_shift/su_mean 0.000
_refine_ls_structure_factor_coef Fsqd
_refine_ls_weighting_details 'calc w=1/[\s^2^(Fo^2^)+(0.0530P)^2^+0.4969P] where P=(Fo^2^+2Fc^2^)/3'
_refine_ls_weighting_scheme calc
_refine_ls_wR_factor_gt 0.0940
_refine_ls_wR_factor_ref 0.0955
_reflns_number_gt 2099
_reflns_number_total 2225
_reflns_threshold_expression >2sigma(I)
_cod_data_source_file c5ra11629e2.cif
_cod_data_source_block ax81
_cod_depositor_comments
;
The following automatic conversions were performed:

'_symmetry_cell_setting' value 'Monoclinic' changed to 'monoclinic'
according to
/usr/data/users/saulius/crontab/automatic-downloads/rss-feeds/RSC/lib/dictionaries/cif_core.dic
dictionary named 'cif_core.dic' version 2.4.2 from 2011-04-26.

Automatic conversion script
Id: cif_fix_values 3271 2015-04-21 07:52:19Z andrius 
;
_cod_original_sg_symbol_Hall '-P 2ybc '
_cod_original_sg_symbol_H-M 'P 21/c  '
_cod_database_code 7221633

loop_
_symmetry_equiv_pos_as_xyz
'x, y, z'
'-x, y+1/2, -z+1/2'
'-x, -y, -z'
'x, -y-1/2, z-1/2'

loop_
_atom_site_label
_atom_site_type_symbol
_atom_site_fract_x
_atom_site_fract_y
_atom_site_fract_z
_atom_site_U_iso_or_equiv
_atom_site_adp_type
_atom_site_occupancy
_atom_site_symmetry_multiplicity
_atom_site_calc_flag
_atom_site_refinement_flags
C1 C 0.51848(19) 0.8491(2) 0.1490(4) 0.0723(7) Uani 1 1 d .
C2 C 0.5407(2) 0.9423(2) 0.2186(4) 0.0794(8) Uani 1 1 d .
H2 H 0.4834 0.9799 0.2432 0.095 Uiso 1 1 calc R
C3 C 0.64958(18) 0.97989(19) 0.2517(3) 0.0649(6) Uani 1 1 d .
H3 H 0.6651 1.0440 0.2955 0.078 Uiso 1 1 calc R
C4 C 0.73588(16) 0.92282(15) 0.2201(3) 0.0494(4) Uani 1 1 d .
C5 C 0.71092(17) 0.82895(16) 0.1484(3) 0.0544(5) Uani 1 1 d .
H5 H 0.7681 0.7903 0.1257 0.065 Uiso 1 1 calc R
C6 C 0.6011(2) 0.79243(18) 0.1103(3) 0.0650(6) Uani 1 1 d .
H6 H 0.5836 0.7302 0.0590 0.078 Uiso 1 1 calc R
C7 C 0.85101(16) 0.96853(14) 0.2526(3) 0.0482(4) Uani 1 1 d .
C8 C 0.95402(15) 0.90899(13) 0.3132(2) 0.0424(4) Uani 1 1 d .
C9 C 1.05727(15) 0.94340(12) 0.2994(2) 0.0397(4) Uani 1 1 d .
C10 C 1.08509(18) 0.77543(15) 0.4509(3) 0.0567(5) Uani 1 1 d .
H10A H 1.0872 0.7111 0.3968 0.068 Uiso 1 1 calc R
H10B H 1.1141 0.7676 0.5760 0.068 Uiso 1 1 calc R
C11 C 0.96444(17) 0.81415(14) 0.4045(2) 0.0473(4) Uani 1 1 d .
C12 C 1.22739(19) 1.05112(17) 0.2251(3) 0.0642(6) Uani 1 1 d .
H12A H 1.2719 1.0444 0.3440 0.096 Uiso 1 1 calc R
H12B H 1.2487 1.1111 0.1770 0.096 Uiso 1 1 calc R
H12C H 1.2406 0.9950 0.1591 0.096 Uiso 1 1 calc R
Cl1 Cl 0.38168(6) 0.80153(8) 0.10900(16) 0.1256(4) Uani 1 1 d .
O1 O 0.85773(13) 1.05771(10) 0.2242(3) 0.0691(5) Uani 1 1 d .
O2 O 0.89125(14) 0.76873(11) 0.4483(2) 0.0634(4) Uani 1 1 d .
S1 S 1.17060(4) 0.86294(4) 0.37443(7) 0.05026(17) Uani 1 1 d .
S2 S 1.07969(4) 1.05662(3) 0.21590(7) 0.04840(17) Uani 1 1 d .

loop_
_atom_site_aniso_label
_atom_site_aniso_U_11
_atom_site_aniso_U_22
_atom_site_aniso_U_33
_atom_site_aniso_U_23
_atom_site_aniso_U_13
_atom_site_aniso_U_12
C1 0.0433(12) 0.0886(18) 0.0843(16) -0.0127(13) 0.0167(11) -0.0121(11)
C2 0.0419(12) 0.094(2) 0.1049(19) -0.0293(15) 0.0241(12) 0.0021(11)
C3 0.0471(11) 0.0633(13) 0.0845(15) -0.0213(11) 0.0184(11) 0.0017(10)
C4 0.0419(10) 0.0512(10) 0.0574(11) -0.0051(9) 0.0178(8) -0.0007(8)
C5 0.0488(11) 0.0538(11) 0.0646(12) -0.0078(9) 0.0224(9) -0.0017(9)
C6 0.0576(13) 0.0601(13) 0.0757(14) -0.0128(11) 0.0160(11) -0.0120(10)
C7 0.0454(10) 0.0420(10) 0.0612(11) -0.0048(8) 0.0214(9) -0.0003(8)
C8 0.0438(10) 0.0369(9) 0.0484(9) -0.0054(7) 0.0159(7) -0.0024(7)
C9 0.0428(9) 0.0367(9) 0.0397(8) -0.0051(7) 0.0116(7) -0.0015(7)
C10 0.0576(12) 0.0435(10) 0.0654(12) 0.0094(9) 0.0114(10) -0.0017(9)
C11 0.0556(11) 0.0407(10) 0.0480(10) -0.0049(8) 0.0184(8) -0.0061(8)
C12 0.0535(12) 0.0609(13) 0.0841(15) 0.0097(11) 0.0286(11) -0.0072(10)
Cl1 0.0498(4) 0.1458(8) 0.1812(10) -0.0453(7) 0.0321(5) -0.0333(4)
O1 0.0525(9) 0.0418(8) 0.1154(13) 0.0060(8) 0.0274(9) 0.0032(6)
O2 0.0702(10) 0.0522(8) 0.0771(10) 0.0065(7) 0.0359(8) -0.0098(7)
S1 0.0411(3) 0.0446(3) 0.0614(3) 0.0023(2) 0.0083(2) 0.00090(18)
S2 0.0473(3) 0.0382(3) 0.0619(3) 0.00321(19) 0.0189(2) -0.00302(18)

loop_
_atom_type_symbol
_atom_type_description
_atom_type_scat_dispersion_real
_atom_type_scat_dispersion_imag
_atom_type_scat_source
C C 0.0033 0.0016 'International Tables Vol C Tables 4.2.6.8 and 6.1.1.4'
H H 0.0000 0.0000 'International Tables Vol C Tables 4.2.6.8 and 6.1.1.4'
O O 0.0106 0.0060 'International Tables Vol C Tables 4.2.6.8 and 6.1.1.4'
S S 0.1246 0.1234 'International Tables Vol C Tables 4.2.6.8 and 6.1.1.4'
Cl Cl 0.1484 0.1585 'International Tables Vol C Tables 4.2.6.8 and 6.1.1.4'

loop_
_geom_angle_atom_site_label_1
_geom_angle_atom_site_label_2
_geom_angle_atom_site_label_3
_geom_angle
C2 C1 C6 121.7(2)
C2 C1 Cl1 119.0(2)
C6 C1 Cl1 119.3(2)
C1 C2 C3 119.0(2)
C1 C2 H2 120.5
C3 C2 H2 120.5
C2 C3 C4 120.6(2)
C2 C3 H3 119.7
C4 C3 H3 119.7
C5 C4 C3 119.21(19)
C5 C4 C7 122.40(17)
C3 C4 C7 118.22(18)
C4 C5 C6 120.2(2)
C4 C5 H5 119.9
C6 C5 H5 119.9
C1 C6 C5 119.2(2)
C1 C6 H6 120.4
C5 C6 H6 120.4
O1 C7 C8 120.05(17)
O1 C7 C4 118.57(18)
C8 C7 C4 121.37(17)
C9 C8 C11 112.26(16)
C9 C8 C7 121.18(17)
C11 C8 C7 126.39(16)
C8 C9 S2 125.34(14)
C8 C9 S1 115.36(13)
S2 C9 S1 119.30(10)
C11 C10 S1 108.39(13)
C11 C10 H10A 110.0
S1 C10 H10A 110.0
C11 C10 H10B 110.0
S1 C10 H10B 110.0
H10A C10 H10B 108.4
O2 C11 C8 127.99(19)
O2 C11 C10 120.44(18)
C8 C11 C10 111.52(16)
S2 C12 H12A 109.5
S2 C12 H12B 109.5
H12A C12 H12B 109.5
S2 C12 H12C 109.5
H12A C12 H12C 109.5
H12B C12 H12C 109.5
C9 S1 C10 92.23(9)
C9 S2 C12 102.53(10)

loop_
_geom_bond_atom_site_label_1
_geom_bond_atom_site_label_2
_geom_bond_distance
C1 C2 1.367(4)
C1 C6 1.370(4)
C1 Cl1 1.740(2)
C2 C3 1.383(3)
C2 H2 0.9300
C3 C4 1.386(3)
C3 H3 0.9300
C4 C5 1.385(3)
C4 C7 1.495(3)
C5 C6 1.385(3)
C5 H5 0.9300
C6 H6 0.9300
C7 O1 1.227(2)
C7 C8 1.459(3)
C8 C9 1.381(2)
C8 C11 1.457(3)
C9 S2 1.7146(17)
C9 S1 1.7311(18)
C10 C11 1.514(3)
C10 S1 1.793(2)
C10 H10A 0.9700
C10 H10B 0.9700
C11 O2 1.215(2)
C12 S2 1.794(2)
C12 H12A 0.9600
C12 H12B 0.9600
C12 H12C 0.9600

loop_
_geom_torsion_atom_site_label_1
_geom_torsion_atom_site_label_2
_geom_torsion_atom_site_label_3
_geom_torsion_atom_site_label_4
_geom_torsion
C6 C1 C2 C3 -0.5(5)
Cl1 C1 C2 C3 179.5(2)
C1 C2 C3 C4 -2.0(4)
C2 C3 C4 C5 2.5(4)
C2 C3 C4 C7 177.9(2)
C3 C4 C5 C6 -0.6(3)
C7 C4 C5 C6 -175.8(2)
C2 C1 C6 C5 2.4(4)
Cl1 C1 C6 C5 -177.58(19)
C4 C5 C6 C1 -1.8(4)
C5 C4 C7 O1 140.9(2)
C3 C4 C7 O1 -34.3(3)
C5 C4 C7 C8 -37.7(3)
C3 C4 C7 C8 147.0(2)
O1 C7 C8 C9 -16.1(3)
C4 C7 C8 C9 162.56(17)
O1 C7 C8 C11 158.7(2)
C4 C7 C8 C11 -22.6(3)
C11 C8 C9 S2 -174.54(13)
C7 C8 C9 S2 1.0(3)
C11 C8 C9 S1 5.4(2)
C7 C8 C9 S1 -179.11(14)
C9 C8 C11 O2 174.14(19)
C7 C8 C11 O2 -1.1(3)
C9 C8 C11 C10 -3.3(2)
C7 C8 C11 C10 -178.59(18)
S1 C10 C11 O2 -177.61(15)
S1 C10 C11 C8 0.1(2)
C8 C9 S1 C10 -4.56(15)
S2 C9 S1 C10 175.36(12)
C11 C10 S1 C9 2.34(15)
C8 C9 S2 C12 -177.04(16)
S1 C9 S2 C12 3.05(14)
